data_4079594
loop_
_publ_author_name
'Wright, Phillip J.'
'Muzzioli, Sara'
'Werrett, Melissa V.'
'Raiteri, Paolo'
'Skelton, Brian W.'
'Silvester, Debbie S.'
'Stagni, Stefano'
'Massi, Massimiliano'

_publ_section_title
;
 Synthesis, Photophysical and Electrochemical Investigation of Dinuclear
 Tetrazolato-Bridged Rhenium Complexes
;
_journal_issue 21
_journal_name_full Organometallics
_journal_page_first 7566
_journal_paper_doi 10.1021/om300870a
_journal_volume 31
_journal_year 2012
_chemical_formula_moiety 'C38 H20 N9 O6  Re2, C3 H6 O, F6 P'
_chemical_formula_sum 'C41 H26 F6 N9 O7 P Re2'
_chemical_formula_weight 1274.08
_chemical_name_systematic
;
 ?
;
_space_group_IT_number 2
_symmetry_cell_setting triclinic
_symmetry_space_group_name_Hall '-P 1'
_symmetry_space_group_name_H-M 'P -1'
_atom_sites_solution_hydrogens geom
_atom_sites_solution_primary direct
_atom_sites_solution_secondary difmap
_audit_creation_date 2011-08-02T11:25:34-00:00
_audit_creation_method 'WinGX routine CIF_UPDATE'
_cell_angle_alpha 92.170(5)
_cell_angle_beta 92.134(5)
_cell_angle_gamma 99.976(5)
_cell_formula_units_Z 2
_cell_length_a 11.276(5)
_cell_length_b 13.079(5)
_cell_length_c 14.516(5)
_cell_measurement_reflns_used 21009
_cell_measurement_temperature 100(2)
_cell_measurement_theta_max 34.6133
_cell_measurement_theta_min 3.5991
_cell_volume 2104.8(14)
_computing_cell_refinement
;
        CrysAlisPro, Oxford Diffraction Ltd.,
        Version 1.171.33.52 (release 06-11-2009 CrysAlis171 .NET)
        (compiled Nov  6 2009,16:24:50)
;
_computing_data_collection
;
        CrysAlisPro, Oxford Diffraction Ltd.,
        Version 1.171.33.52 (release 06-11-2009 CrysAlis171 .NET)
        (compiled Nov  6 2009,16:24:50)
;
_computing_data_reduction
;
        CrysAlisPro, Oxford Diffraction Ltd.,
        Version 1.171.33.52 (release 06-11-2009 CrysAlis171 .NET)
        (compiled Nov  6 2009,16:24:50)
;
_computing_molecular_graphics 'OrtepII (Johnson, C. K. (1976)'
_computing_publication_material 'WinGX Farrugia, L. J. (1999)'
_computing_structure_refinement 'SHELXL-97 (Sheldrick, 2008)'
_diffrn_ambient_temperature 100(2)
_diffrn_detector_area_resol_mean 10.4738
_diffrn_measured_fraction_theta_full 0.998
_diffrn_measured_fraction_theta_max 0.998
_diffrn_measurement_device_type 'Oxford Diffraction Gemini diffractometer'
_diffrn_measurement_method '\w scans'
_diffrn_orient_matrix_UB_11 -0.0202839582
_diffrn_orient_matrix_UB_12 0.031373125
_diffrn_orient_matrix_UB_13 0.0343107178
_diffrn_orient_matrix_UB_21 -0.0335840589
_diffrn_orient_matrix_UB_22 -0.0448980301
_diffrn_orient_matrix_UB_23 0.0182528909
_diffrn_orient_matrix_UB_31 0.0501973058
_diffrn_orient_matrix_UB_32 -0.0046899478
_diffrn_orient_matrix_UB_33 0.0292672744
_diffrn_radiation_monochromator graphite
_diffrn_radiation_type MoK\a
_diffrn_radiation_wavelength 0.71073
_diffrn_reflns_av_R_equivalents 0.0528
_diffrn_reflns_av_unetI/netI 0.053
_diffrn_reflns_limit_h_max 17
_diffrn_reflns_limit_h_min -17
_diffrn_reflns_limit_k_max 20
_diffrn_reflns_limit_k_min -20
_diffrn_reflns_limit_l_max 22
_diffrn_reflns_limit_l_min -22
_diffrn_reflns_number 51348
_diffrn_reflns_theta_full 33
_diffrn_reflns_theta_max 33
_diffrn_reflns_theta_min 3.58
_exptl_absorpt_coefficient_mu 5.873
_exptl_absorpt_correction_T_max 0.886
_exptl_absorpt_correction_T_min 0.088
_exptl_absorpt_correction_type analytical
_exptl_absorpt_process_details
;
        CrysAlisPro, Oxford Diffraction Ltd.,
        Version 1.171.33.52 (release 06-11-2009 CrysAlis171 .NET)
        (compiled Nov  6 2009,16:24:50)
Analytical numeric absorption correction using a multifaceted crystal
                        model based on expressions derived by R.C. Clark & J.S.
        (Clark, R. C. & Reid, J. S. (1995). Acta Cryst. A51, 887-897)
;
_exptl_crystal_colour yellow
_exptl_crystal_density_diffrn 2.01
_exptl_crystal_density_method 'not measured'
_exptl_crystal_description plate
_exptl_crystal_F_000 1220
_exptl_crystal_size_max 0.75
_exptl_crystal_size_mid 0.44
_exptl_crystal_size_min 0.02
_refine_diff_density_max 4.02
_refine_diff_density_min -3.252
_refine_diff_density_rms 0.227
_refine_ls_extinction_method none
_refine_ls_goodness_of_fit_ref 1.064
_refine_ls_hydrogen_treatment constr
_refine_ls_matrix_type full
_refine_ls_number_parameters 629
_refine_ls_number_reflns 15841
_refine_ls_number_restraints 96
_refine_ls_restrained_S_all 1.074
_refine_ls_R_factor_all 0.0794
_refine_ls_R_factor_gt 0.0497
_refine_ls_shift/su_max 0.002
_refine_ls_shift/su_mean 0
_refine_ls_structure_factor_coef Fsqd
_refine_ls_weighting_details 'calc w=1/[\s^2^(Fo^2^)+(0.0615P)^2^+3.1063P] where P=(Fo^2^+2Fc^2^)/3'
_refine_ls_weighting_scheme calc
_refine_ls_wR_factor_gt 0.1099
_refine_ls_wR_factor_ref 0.1192
_reflns_number_gt 11262
_reflns_number_total 15841
_reflns_threshold_expression I>2\s(I)
_cod_data_source_file om300870a_si_003.cif
_cod_data_source_block mxm34
_cod_original_sg_symbol_Hall '-p 1'
_cod_database_code 4079594

loop_
_symmetry_equiv_pos_as_xyz
'x, y, z'
'-x, -y, -z'

loop_
_atom_site_label
_atom_site_type_symbol
_atom_site_fract_x
_atom_site_fract_y
_atom_site_fract_z
_atom_site_U_iso_or_equiv
_atom_site_adp_type
_atom_site_occupancy
_atom_site_symmetry_multiplicity
_atom_site_calc_flag
_atom_site_refinement_flags
_atom_site_disorder_assembly
_atom_site_disorder_group
Re1 Re 0.956539(16) 0.580988(14) 0.749646(13) 0.01942(5) Uani 1 1 d . . .
Re2 Re 0.854185(18) 0.082433(15) 0.656225(14) 0.02405(6) Uani 1 1 d . . .
C11 C 1.1028(5) 0.5884(4) 0.6838(4) 0.0257(10) Uani 1 1 d . . .
O11 O 1.1895(4) 0.5945(3) 0.6441(3) 0.0335(9) Uani 1 1 d . . .
C21 C 1.0043(4) 0.7246(4) 0.7849(4) 0.0251(10) Uani 1 1 d . . .
O21 O 1.0355(4) 0.8119(3) 0.8042(3) 0.0398(10) Uani 1 1 d . . .
C31 C 1.0424(5) 0.5434(4) 0.8579(4) 0.0257(10) Uani 1 1 d . . .
O31 O 1.0925(4) 0.5215(3) 0.9217(3) 0.0350(9) Uani 1 1 d . . .
C41 C 0.9203(7) 0.0679(5) 0.7778(5) 0.0431(16) Uani 1 1 d . . .
O41 O 0.9602(7) 0.0566(5) 0.8508(4) 0.0687(19) Uani 1 1 d . . .
C71 C 0.8360(5) -0.0660(5) 0.6414(4) 0.0321(12) Uani 1 1 d . . .
O71 O 0.8281(5) -0.1539(3) 0.6331(3) 0.0451(12) Uani 1 1 d . . .
C61 C 1.0118(5) 0.0941(4) 0.6091(4) 0.0315(12) Uani 1 1 d . . .
O61 O 1.1049(4) 0.1005(4) 0.5788(4) 0.0512(14) Uani 1 1 d . . .
N11 N 0.7812(4) 0.5733(3) 0.8091(3) 0.0200(8) Uani 1 1 d . . .
C12 C 0.6904(4) 0.5839(4) 0.7472(3) 0.0201(9) Uani 1 1 d . . .
C13 C 0.5713(4) 0.5819(4) 0.7731(4) 0.0248(10) Uani 1 1 d . . .
C14 C 0.5482(5) 0.5736(4) 0.8670(4) 0.0294(11) Uani 1 1 d . . .
H14 H 0.4691 0.5734 0.8875 0.035 Uiso 1 1 calc R . .
C15 C 0.6409(5) 0.5656(4) 0.9293(4) 0.0289(11) Uani 1 1 d . . .
H15 H 0.6265 0.5601 0.9931 0.035 Uiso 1 1 calc R . .
C16 C 0.7573(5) 0.5657(4) 0.8974(3) 0.0258(10) Uani 1 1 d . . .
H16 H 0.8208 0.56 0.9407 0.031 Uiso 1 1 calc R . .
C17 C 0.4814(5) 0.5915(4) 0.7033(4) 0.0280(11) Uani 1 1 d . . .
H17 H 0.4007 0.5909 0.7201 0.034 Uiso 1 1 calc R . .
N21 N 0.8397(4) 0.6056(3) 0.6339(3) 0.0186(7) Uani 1 1 d . . .
C22 C 0.7207(4) 0.5988(4) 0.6538(3) 0.0186(8) Uani 1 1 d . . .
C23 C 0.6298(4) 0.6074(4) 0.5866(3) 0.0218(9) Uani 1 1 d . . .
C24 C 0.6658(5) 0.6206(4) 0.4955(4) 0.0258(10) Uani 1 1 d . . .
H24 H 0.6073 0.6244 0.4475 0.031 Uiso 1 1 calc R . .
C25 C 0.7854(5) 0.6280(4) 0.4755(4) 0.0265(10) Uani 1 1 d . . .
H25 H 0.8106 0.6389 0.4144 0.032 Uiso 1 1 calc R . .
C26 C 0.8693(4) 0.6191(4) 0.5475(3) 0.0214(9) Uani 1 1 d . . .
H26 H 0.9514 0.6229 0.5333 0.026 Uiso 1 1 calc R . .
C27 C 0.5091(5) 0.6014(4) 0.6146(4) 0.0269(10) Uani 1 1 d . . .
H27 H 0.4468 0.6045 0.5694 0.032 Uiso 1 1 calc R . .
N31 N 0.7611(4) 0.1067(3) 0.5272(3) 0.0258(9) Uani 1 1 d . . .
C32 C 0.6432(5) 0.1181(4) 0.5356(5) 0.0345(13) Uani 1 1 d U . .
C33 C 0.5726(6) 0.1420(5) 0.4614(6) 0.0458(17) Uani 1 1 d U . .
C34 C 0.6241(7) 0.1551(5) 0.3768(6) 0.0497(18) Uani 1 1 d U . .
H34 H 0.5783 0.1715 0.3249 0.06 Uiso 1 1 calc R . .
C35 C 0.7411(7) 0.1443(5) 0.3685(5) 0.0447(16) Uani 1 1 d U . .
H35 H 0.7776 0.1537 0.3108 0.054 Uiso 1 1 calc R . .
C36 C 0.8076(6) 0.1194(4) 0.4450(4) 0.0322(12) Uani 1 1 d U . .
H36 H 0.8889 0.1112 0.4379 0.039 Uiso 1 1 calc R . .
C37 C 0.4493(7) 0.1511(5) 0.4785(8) 0.062(2) Uani 1 1 d U . .
H37 H 0.3995 0.1682 0.4293 0.075 Uiso 1 1 calc R . .
N41 N 0.6695(5) 0.0801(4) 0.6933(4) 0.0353(12) Uani 1 1 d . . .
C42 C 0.5956(5) 0.1021(4) 0.6246(5) 0.0378(15) Uani 1 1 d U . .
C43 C 0.4741(6) 0.1117(5) 0.6369(7) 0.054(2) Uani 1 1 d U . .
C44 C 0.4320(8) 0.0917(6) 0.7242(8) 0.071(3) Uani 1 1 d U . .
H44 H 0.3508 0.0966 0.7359 0.085 Uiso 1 1 calc R . .
C45 C 0.5040(8) 0.0652(6) 0.7938(7) 0.066(3) Uani 1 1 d U . .
H45 H 0.4735 0.0502 0.8528 0.079 Uiso 1 1 calc R . .
C46 C 0.6241(8) 0.0609(6) 0.7757(6) 0.054(2) Uani 1 1 d U . .
H46 H 0.6753 0.0437 0.824 0.065 Uiso 1 1 calc R . .
C47 C 0.4032(6) 0.1363(6) 0.5609(8) 0.065(3) Uani 1 1 d U . .
H47 H 0.3215 0.1423 0.569 0.078 Uiso 1 1 calc R . .
N1 N 0.9013(4) 0.4194(3) 0.6965(3) 0.0207(8) Uani 1 1 d . . .
N2 N 0.9348(4) 0.4019(3) 0.6094(3) 0.0237(8) Uani 1 1 d . . .
N3 N 0.9182(4) 0.3023(3) 0.5916(3) 0.0246(8) Uani 1 1 d . . .
N4 N 0.8725(4) 0.2522(3) 0.6653(3) 0.0217(8) Uani 1 1 d . . .
C5 C 0.8618(4) 0.3264(4) 0.7295(3) 0.0212(9) Uani 1 1 d . . .
C51 C 0.8143(4) 0.3060(4) 0.8214(3) 0.0223(9) Uani 1 1 d . . .
C52 C 0.6954(5) 0.3111(4) 0.8380(4) 0.0271(10) Uani 1 1 d . . .
H52 H 0.6444 0.3293 0.79 0.032 Uiso 1 1 calc R . .
C53 C 0.6502(5) 0.2901(5) 0.9237(4) 0.0310(12) Uani 1 1 d . . .
H53 H 0.5686 0.2939 0.935 0.037 Uiso 1 1 calc R . .
C54 C 0.7259(5) 0.2633(5) 0.9934(4) 0.0310(12) Uani 1 1 d . . .
C55 C 0.8453(6) 0.2565(5) 0.9769(4) 0.0356(13) Uani 1 1 d . . .
H55 H 0.8957 0.2361 1.0242 0.043 Uiso 1 1 calc R . .
C56 C 0.8900(5) 0.2796(4) 0.8914(4) 0.0285(11) Uani 1 1 d . . .
H56 H 0.9721 0.2775 0.8803 0.034 Uiso 1 1 calc R . .
C57 C 0.6811(7) 0.2428(6) 1.0846(4) 0.0416(15) Uani 1 1 d . . .
N57 N 0.6484(7) 0.2292(6) 1.1564(4) 0.065(2) Uani 1 1 d . . .
P1 P 0.25763(13) 1.31805(12) 0.80587(10) 0.0279(3) Uani 1 1 d . . .
F1 F 0.2095(5) 1.1988(4) 0.7802(4) 0.0691(14) Uani 1 1 d . . .
F2 F 0.1436(4) 1.3454(4) 0.7508(3) 0.0551(12) Uani 1 1 d . . .
F3 F 0.3024(5) 1.4369(4) 0.8329(4) 0.0697(14) Uani 1 1 d . . .
F4 F 0.3692(4) 1.2900(5) 0.8618(3) 0.0765(18) Uani 1 1 d . . .
F5 F 0.1828(3) 1.3098(3) 0.8974(2) 0.0417(9) Uani 1 1 d . . .
F6 F 0.3333(4) 1.3261(4) 0.7156(3) 0.0514(11) Uani 1 1 d . . .
C101 C 0.1740(11) 1.1398(10) 1.0628(12) 0.070(6) Uani 0.5 1 d PD A 1
H10A H 0.1973 1.1673 1.1259 0.105 Uiso 0.5 1 calc PR A 1
H10B H 0.1053 1.0826 1.0642 0.105 Uiso 0.5 1 calc PR A 1
H10C H 0.1514 1.195 1.0257 0.105 Uiso 0.5 1 calc PR A 1
C102 C 0.2835(16) 1.098(2) 1.019(2) 0.104(6) Uani 0.5 1 d PDU A 1
O102 O 0.3943(8) 1.1370(10) 1.0450(8) 0.074(4) Uani 0.5 1 d PD A 1
C103 C 0.2371(13) 1.0072(15) 0.9535(15) 0.039(4) Uani 0.5 1 d PD A 1
H10D H 0.3042 0.9735 0.9354 0.058 Uiso 0.5 1 calc PR A 1
H10E H 0.199 1.0313 0.8986 0.058 Uiso 0.5 1 calc PR A 1
H10F H 0.1777 0.9575 0.984 0.058 Uiso 0.5 1 calc PR A 1
C201 C 0.2742(16) 1.1460(10) 1.0774(10) 0.049(4) Uani 0.5 1 d PD B 2
H20A H 0.3055 1.2126 1.0509 0.073 Uiso 0.5 1 calc PR B 2
H20B H 0.3173 1.1409 1.1364 0.073 Uiso 0.5 1 calc PR B 2
H20C H 0.188 1.1416 1.0874 0.073 Uiso 0.5 1 calc PR B 2
C202 C 0.293(2) 1.056(2) 1.0100(19) 0.104(6) Uani 0.5 1 d PDU B 2
O202 O 0.3955(13) 1.0276(16) 1.0236(10) 0.100(6) Uani 0.5 1 d PD B 2
C203 C 0.1979(16) 1.0213(18) 0.9449(15) 0.080(10) Uani 0.5 1 d PD B 2
H20D H 0.2221 0.9713 0.9005 0.121 Uiso 0.5 1 calc PR B 2
H20E H 0.1781 1.0808 0.9121 0.121 Uiso 0.5 1 calc PR B 2
H20F H 0.127 0.9879 0.9764 0.121 Uiso 0.5 1 calc PR B 2

loop_
_atom_site_aniso_label
_atom_site_aniso_U_11
_atom_site_aniso_U_22
_atom_site_aniso_U_33
_atom_site_aniso_U_23
_atom_site_aniso_U_13
_atom_site_aniso_U_12
Re1 0.01820(9) 0.01767(9) 0.02249(9) -0.00354(6) -0.00370(6) 0.00537(7)
Re2 0.02694(10) 0.01739(10) 0.02819(11) -0.00473(7) 0.00167(8) 0.00602(8)
C11 0.025(2) 0.020(2) 0.031(3) -0.0026(19) -0.0038(19) 0.0054(19)
O11 0.0241(18) 0.034(2) 0.043(2) -0.0006(18) 0.0046(17) 0.0063(16)
C21 0.019(2) 0.029(3) 0.026(2) -0.0020(19) -0.0005(18) 0.0015(19)
O21 0.043(2) 0.023(2) 0.052(3) -0.0091(18) -0.012(2) 0.0055(18)
C31 0.024(2) 0.021(2) 0.033(3) -0.0051(19) -0.0047(19) 0.0080(19)
O31 0.038(2) 0.039(2) 0.030(2) -0.0032(17) -0.0107(17) 0.0158(19)
C41 0.067(5) 0.023(3) 0.038(3) -0.004(2) -0.001(3) 0.008(3)
O41 0.118(6) 0.048(3) 0.041(3) -0.005(2) -0.022(3) 0.027(4)
C71 0.031(3) 0.029(3) 0.036(3) -0.009(2) -0.004(2) 0.010(2)
O71 0.058(3) 0.021(2) 0.056(3) -0.0089(19) -0.019(2) 0.014(2)
C61 0.028(3) 0.027(3) 0.041(3) -0.010(2) -0.003(2) 0.011(2)
O61 0.025(2) 0.054(3) 0.073(4) -0.024(3) 0.008(2) 0.009(2)
N11 0.0199(18) 0.0194(19) 0.0209(19) -0.0014(14) -0.0004(14) 0.0046(15)
C12 0.0175(19) 0.020(2) 0.023(2) -0.0020(16) -0.0022(16) 0.0054(17)
C13 0.019(2) 0.029(3) 0.026(2) -0.0023(19) -0.0007(18) 0.0052(19)
C14 0.026(2) 0.031(3) 0.031(3) 0.000(2) 0.004(2) 0.003(2)
C15 0.036(3) 0.030(3) 0.022(2) 0.0014(19) 0.001(2) 0.009(2)
C16 0.031(3) 0.027(3) 0.020(2) -0.0027(18) -0.0043(18) 0.007(2)
C17 0.018(2) 0.030(3) 0.035(3) 0.001(2) 0.0004(19) 0.003(2)
N21 0.0215(18) 0.0181(18) 0.0179(17) -0.0017(14) -0.0014(14) 0.0089(15)
C22 0.0170(19) 0.016(2) 0.022(2) -0.0037(16) -0.0027(16) 0.0043(16)
C23 0.024(2) 0.019(2) 0.023(2) -0.0037(17) -0.0041(17) 0.0051(18)
C24 0.029(2) 0.024(2) 0.025(2) -0.0031(19) -0.0051(19) 0.009(2)
C25 0.031(3) 0.030(3) 0.020(2) -0.0004(19) 0.0017(19) 0.010(2)
C26 0.023(2) 0.022(2) 0.021(2) 0.0010(17) 0.0011(17) 0.0079(18)
C27 0.020(2) 0.029(3) 0.031(3) 0.000(2) -0.0050(19) 0.003(2)
N31 0.029(2) 0.0177(19) 0.031(2) -0.0029(16) -0.0031(17) 0.0059(17)
C32 0.022(2) 0.018(2) 0.063(4) -0.003(2) -0.008(2) 0.0040(19)
C33 0.039(3) 0.020(3) 0.077(5) 0.000(3) -0.020(3) 0.006(2)
C34 0.058(4) 0.026(3) 0.061(4) 0.005(3) -0.026(4) 0.001(3)
C35 0.064(4) 0.029(3) 0.036(3) -0.002(2) -0.012(3) -0.003(3)
C36 0.037(3) 0.024(3) 0.033(3) -0.004(2) -0.002(2) 0.001(2)
C37 0.037(4) 0.025(3) 0.123(7) 0.006(4) -0.026(4) 0.005(3)
N41 0.035(3) 0.017(2) 0.053(3) -0.005(2) 0.022(2) 0.0012(19)
C42 0.022(2) 0.015(2) 0.075(4) -0.009(3) 0.009(3) 0.002(2)
C43 0.027(3) 0.020(3) 0.115(6) -0.012(3) 0.016(4) 0.005(2)
C44 0.046(4) 0.035(4) 0.130(8) -0.021(4) 0.051(5) 0.000(3)
C45 0.066(5) 0.037(4) 0.088(6) -0.021(4) 0.047(5) -0.010(4)
C46 0.065(5) 0.035(4) 0.059(4) -0.011(3) 0.031(4) -0.003(3)
C47 0.025(3) 0.029(3) 0.143(8) -0.005(4) 0.001(4) 0.011(3)
N1 0.0181(17) 0.0204(19) 0.0244(19) -0.0010(15) 0.0021(15) 0.0059(15)
N2 0.024(2) 0.022(2) 0.025(2) -0.0035(16) 0.0010(16) 0.0063(16)
N3 0.028(2) 0.021(2) 0.025(2) -0.0028(16) 0.0028(16) 0.0069(17)
N4 0.0212(18) 0.0196(19) 0.024(2) -0.0040(15) 0.0056(15) 0.0037(15)
C5 0.0156(19) 0.020(2) 0.028(2) -0.0034(17) 0.0017(17) 0.0030(17)
C51 0.025(2) 0.020(2) 0.022(2) -0.0027(17) -0.0005(17) 0.0048(18)
C52 0.026(2) 0.030(3) 0.027(2) -0.001(2) 0.0007(19) 0.009(2)
C53 0.029(3) 0.039(3) 0.027(3) -0.001(2) 0.001(2) 0.013(2)
C54 0.038(3) 0.031(3) 0.025(3) -0.005(2) 0.003(2) 0.010(2)
C55 0.036(3) 0.043(3) 0.029(3) -0.003(2) -0.008(2) 0.014(3)
C56 0.026(2) 0.033(3) 0.027(2) -0.007(2) -0.0010(19) 0.007(2)
C57 0.053(4) 0.051(4) 0.027(3) -0.002(3) 0.002(3) 0.027(3)
N57 0.081(5) 0.085(6) 0.036(3) -0.006(3) 0.011(3) 0.035(4)
P1 0.0238(6) 0.0367(8) 0.0243(6) -0.0017(5) -0.0026(5) 0.0095(6)
F1 0.081(3) 0.038(2) 0.088(4) -0.012(2) 0.029(3) 0.010(2)
F2 0.037(2) 0.101(4) 0.033(2) 0.006(2) -0.0065(16) 0.029(2)
F3 0.064(3) 0.049(3) 0.088(4) -0.013(3) 0.023(3) -0.012(2)
F4 0.039(2) 0.168(6) 0.036(2) 0.007(3) 0.0027(18) 0.056(3)
F5 0.0332(18) 0.068(3) 0.0277(17) 0.0009(17) 0.0041(14) 0.0188(18)
F6 0.039(2) 0.090(3) 0.0295(19) 0.009(2) 0.0064(15) 0.021(2)
C101 0.100(15) 0.019(6) 0.090(14) 0.019(7) -0.013(12) 0.005(8)
C102 0.125(10) 0.106(14) 0.063(7) -0.017(10) 0.028(7) -0.033(10)
O102 0.040(6) 0.116(11) 0.077(8) 0.069(8) 0.022(6) 0.029(7)
C103 0.032(8) 0.031(7) 0.052(11) -0.013(7) 0.009(7) 0.003(7)
C201 0.068(10) 0.024(6) 0.051(8) -0.003(5) -0.002(7) -0.001(7)
C202 0.125(10) 0.106(14) 0.063(7) -0.017(10) 0.028(7) -0.033(10)
O202 0.077(10) 0.169(18) 0.064(9) -0.014(10) -0.009(7) 0.061(11)
C203 0.065(15) 0.10(2) 0.048(10) 0.021(11) -0.028(12) -0.060(13)

loop_
_atom_type_symbol
_atom_type_description
_atom_type_scat_dispersion_real
_atom_type_scat_dispersion_imag
_atom_type_scat_source
C C 0.0033 0.0016 'International Tables Vol C Tables 4.2.6.8 and 6.1.1.4'
H H 0 0 'International Tables Vol C Tables 4.2.6.8 and 6.1.1.4'
N N 0.0061 0.0033 'International Tables Vol C Tables 4.2.6.8 and 6.1.1.4'
O O 0.0106 0.006 'International Tables Vol C Tables 4.2.6.8 and 6.1.1.4'
F F 0.0171 0.0103 'International Tables Vol C Tables 4.2.6.8 and 6.1.1.4'
P P 0.1023 0.0942 'International Tables Vol C Tables 4.2.6.8 and 6.1.1.4'
Re Re -1.0185 7.231 'International Tables Vol C Tables 4.2.6.8 and 6.1.1.4'

loop_
_exptl_crystal_face_index_h
_exptl_crystal_face_index_k
_exptl_crystal_face_index_l
_exptl_crystal_face_perp_dist
0 -1 1 0.009
0 1 -1 0.0111
0 1 1 0.1921
0 -1 -1 0.2417
1 0 0 0.3689
-1 0 0 0.4422

loop_
_geom_angle_atom_site_label_1
_geom_angle_atom_site_label_2
_geom_angle_atom_site_label_3
_geom_angle
C21 Re1 C11 88.6(2)
C21 Re1 C31 90.3(2)
C11 Re1 C31 88.7(2)
C21 Re1 N21 95.44(19)
C11 Re1 N21 97.33(19)
C31 Re1 N21 171.8(2)
C21 Re1 N11 92.73(18)
C11 Re1 N11 173.60(19)
C31 Re1 N11 97.6(2)
N21 Re1 N11 76.32(15)
C21 Re1 N1 175.0(2)
C11 Re1 N1 89.03(18)
C31 Re1 N1 94.05(19)
N21 Re1 N1 80.49(15)
N11 Re1 N1 89.13(15)
C61 Re2 C41 89.8(3)
C61 Re2 C71 89.2(2)
C41 Re2 C71 86.4(3)
C61 Re2 N41 172.3(2)
C41 Re2 N41 97.4(3)
C71 Re2 N41 94.2(2)
C61 Re2 N31 96.8(2)
C41 Re2 N31 172.7(2)
C71 Re2 N31 96.9(2)
N41 Re2 N31 75.9(2)
C61 Re2 N4 90.3(2)
C41 Re2 N4 96.6(2)
C71 Re2 N4 176.9(2)
N41 Re2 N4 85.95(16)
N31 Re2 N4 80.20(16)
O11 C11 Re1 178.8(5)
O21 C21 Re1 178.0(5)
O31 C31 Re1 179.7(5)
O41 C41 Re2 178.4(6)
O71 C71 Re2 178.4(5)
O61 C61 Re2 178.3(5)
C16 N11 C12 118.8(4)
C16 N11 Re1 126.7(3)
C12 N11 Re1 114.3(3)
N11 C12 C13 122.4(5)
N11 C12 C22 117.5(4)
C13 C12 C22 120.2(4)
C14 C13 C12 117.7(5)
C14 C13 C17 123.7(5)
C12 C13 C17 118.6(5)
C15 C14 C13 119.5(5)
C15 C14 H14 120.3
C13 C14 H14 120.3
C14 C15 C16 119.4(5)
C14 C15 H15 120.3
C16 C15 H15 120.3
N11 C16 C15 122.2(5)
N11 C16 H16 118.9
C15 C16 H16 118.9
C27 C17 C13 121.2(5)
C27 C17 H17 119.4
C13 C17 H17 119.4
C26 N21 C22 118.0(4)
C26 N21 Re1 127.3(3)
C22 N21 Re1 114.5(3)
N21 C22 C23 122.9(4)
N21 C22 C12 117.3(4)
C23 C22 C12 119.8(4)
C24 C23 C22 116.8(5)
C24 C23 C27 124.6(5)
C22 C23 C27 118.6(5)
C25 C24 C23 120.3(5)
C25 C24 H24 119.8
C23 C24 H24 119.8
C24 C25 C26 118.5(5)
C24 C25 H25 120.7
C26 C25 H25 120.7
N21 C26 C25 123.3(5)
N21 C26 H26 118.3
C25 C26 H26 118.3
C17 C27 C23 121.5(5)
C17 C27 H27 119.2
C23 C27 H27 119.2
C36 N31 C32 117.9(5)
C36 N31 Re2 127.5(4)
C32 N31 Re2 114.5(4)
N31 C32 C33 122.3(7)
N31 C32 C42 116.3(5)
C33 C32 C42 121.4(6)
C34 C33 C32 118.4(7)
C34 C33 C37 124.4(7)
C32 C33 C37 117.2(8)
C35 C34 C33 119.4(7)
C35 C34 H34 120.3
C33 C34 H34 120.3
C34 C35 C36 119.9(7)
C34 C35 H35 120
C36 C35 H35 120
N31 C36 C35 122.2(6)
N31 C36 H36 118.9
C35 C36 H36 118.9
C47 C37 C33 122.2(8)
C47 C37 H37 118.9
C33 C37 H37 118.9
C46 N41 C42 118.3(6)
C46 N41 Re2 126.9(6)
C42 N41 Re2 114.7(4)
N41 C42 C43 123.2(7)
N41 C42 C32 118.1(5)
C43 C42 C32 118.7(7)
C44 C43 C42 115.8(8)
C44 C43 C47 124.8(7)
C42 C43 C47 119.3(8)
C45 C44 C43 121.9(7)
C45 C44 H44 119
C43 C44 H44 119
C44 C45 C46 118.1(8)
C44 C45 H45 121
C46 C45 H45 121
N41 C46 C45 122.6(9)
N41 C46 H46 118.7
C45 C46 H46 118.7
C37 C47 C43 121.1(7)
C37 C47 H47 119.4
C43 C47 H47 119.4
C5 N1 N2 106.5(4)
C5 N1 Re1 138.2(3)
N2 N1 Re1 114.0(3)
N3 N2 N1 108.7(4)
N2 N3 N4 109.5(4)
C5 N4 N3 106.1(4)
C5 N4 Re2 137.6(4)
N3 N4 Re2 115.9(3)
N1 C5 N4 109.2(4)
N1 C5 C51 126.4(4)
N4 C5 C51 124.4(5)
C52 C51 C56 120.2(5)
C52 C51 C5 120.6(5)
C56 C51 C5 119.2(5)
C53 C52 C51 120.6(5)
C53 C52 H52 119.7
C51 C52 H52 119.7
C52 C53 C54 119.1(5)
C52 C53 H53 120.4
C54 C53 H53 120.4
C53 C54 C55 120.7(5)
C53 C54 C57 120.1(5)
C55 C54 C57 119.2(6)
C56 C55 C54 119.6(5)
C56 C55 H55 120.2
C54 C55 H55 120.2
C55 C56 C51 119.8(5)
C55 C56 H56 120.1
C51 C56 H56 120.1
N57 C57 C54 178.1(9)
F4 P1 F3 90.0(3)
F4 P1 F1 90.7(3)
F3 P1 F1 178.5(3)
F4 P1 F6 89.6(2)
F3 P1 F6 91.6(3)
F1 P1 F6 89.7(3)
F4 P1 F2 179.0(3)
F3 P1 F2 90.4(3)
F1 P1 F2 88.9(3)
F6 P1 F2 91.3(2)
F4 P1 F5 89.8(2)
F3 P1 F5 88.3(3)
F1 P1 F5 90.4(3)
F6 P1 F5 179.4(2)
F2 P1 F5 89.3(2)
O102 C102 C103 128.8(14)
O102 C102 C101 121.4(12)
C103 C102 C101 109.5(10)
C202 C201 H20A 109.5
C202 C201 H20B 109.5
H20A C201 H20B 109.5
C202 C201 H20C 109.5
H20A C201 H20C 109.5
H20B C201 H20C 109.5
O202 C202 C203 131.8(16)
O202 C202 C201 112.7(13)
C203 C202 C201 115.5(14)
C202 C203 H20D 109.5
C202 C203 H20E 109.5
H20D C203 H20E 109.5
C202 C203 H20F 109.5
H20D C203 H20F 109.5
H20E C203 H20F 109.5

loop_
_geom_bond_atom_site_label_1
_geom_bond_atom_site_label_2
_geom_bond_distance
Re1 C21 1.907(5)
Re1 C11 1.927(6)
Re1 C31 1.938(5)
Re1 N21 2.164(4)
Re1 N11 2.174(4)
Re1 N1 2.198(4)
Re2 C61 1.911(6)
Re2 C41 1.920(7)
Re2 C71 1.920(6)
Re2 N41 2.165(5)
Re2 N31 2.174(5)
Re2 N4 2.193(4)
C11 O11 1.146(7)
C21 O21 1.155(7)
C31 O31 1.139(6)
C41 O41 1.160(8)
C71 O71 1.138(7)
C61 O61 1.144(7)
N11 C16 1.324(6)
N11 C12 1.365(6)
C12 C13 1.405(7)
C12 C22 1.422(7)
C13 C14 1.402(8)
C13 C17 1.431(7)
C14 C15 1.377(8)
C14 H14 0.95
C15 C16 1.407(8)
C15 H15 0.95
C16 H16 0.95
C17 C27 1.342(8)
C17 H17 0.95
N21 C26 1.320(6)
N21 C22 1.372(6)
C22 C23 1.411(6)
C23 C24 1.405(7)
C23 C27 1.424(7)
C24 C25 1.378(7)
C24 H24 0.95
C25 C26 1.406(7)
C25 H25 0.95
C26 H26 0.95
C27 H27 0.95
N31 C36 1.326(8)
N31 C32 1.372(7)
C32 C33 1.394(9)
C32 C42 1.426(10)
C33 C34 1.382(12)
C33 C37 1.446(11)
C34 C35 1.360(11)
C34 H34 0.95
C35 C36 1.397(9)
C35 H35 0.95
C36 H36 0.95
C37 C47 1.329(14)
C37 H37 0.95
N41 C46 1.334(9)
N41 C42 1.348(9)
C42 C43 1.415(8)
C43 C44 1.387(13)
C43 C47 1.418(13)
C44 C45 1.365(15)
C44 H44 0.95
C45 C46 1.400(11)
C45 H45 0.95
C46 H46 0.95
C47 H47 0.95
N1 C5 1.334(7)
N1 N2 1.356(6)
N2 N3 1.298(6)
N3 N4 1.348(6)
N4 C5 1.343(6)
C5 C51 1.473(7)
C51 C52 1.384(7)
C51 C56 1.393(7)
C52 C53 1.381(8)
C52 H52 0.95
C53 C54 1.393(8)
C53 H53 0.95
C54 C55 1.393(8)
C54 C57 1.453(9)
C55 C56 1.382(8)
C55 H55 0.95
C56 H56 0.95
C57 N57 1.129(9)
P1 F4 1.576(4)
P1 F3 1.579(5)
P1 F1 1.585(5)
P1 F6 1.587(4)
P1 F2 1.589(4)
P1 F5 1.597(4)
C101 C102 1.577(16)
C101 H10A 0.98
C101 H10B 0.98
C101 H10C 0.98
C102 O102 1.300(15)
C102 C103 1.502(15)
C103 H10D 0.98
C103 H10E 0.98
C103 H10F 0.98
C201 C202 1.554(17)
C201 H20A 0.98
C201 H20B 0.98
C201 H20C 0.98
C202 O202 1.28(2)
C202 C203 1.403(13)
C203 H20D 0.98
C203 H20E 0.98
C203 H20F 0.98
